data_7221590
loop_
_publ_author_name
'Wang, Jingjing'
'Zhang, Jun'
'Jin, Fengyan'
'Luo, Yanping'
'Wang, Shufen'
'Zhang, Zaiyong'
'Wu, Yong'
'Liu, Hongke'
'Lu, Jack Y.'
'Fang, Min'

_publ_section_title
;
 Synthesis of an exceptional water-stable two-fold interpenetrated
 Zn(ii)-paddlewheel metal--organic framework
;
_journal_issue 31
_journal_name_full CrystEngComm
_journal_page_first 5906
_journal_paper_doi 10.1039/C5CE01192B
_journal_volume 17
_journal_year 2015
_chemical_formula_sum 'C38 H24 N2 O8 Si Zn2'
_chemical_formula_weight 795.42
_chemical_name_systematic
; 
 ? 
;
_space_group_IT_number 131
_symmetry_cell_setting tetragonal
_symmetry_space_group_name_Hall '-P 4c 2'
_symmetry_space_group_name_H-M 'P 42/m m c'
_atom_sites_solution_hydrogens geom
_atom_sites_solution_primary direct
_atom_sites_solution_secondary difmap
_audit_creation_method SHELXL-97
_audit_update_record
;
2015-03-23 deposited with the CCDC.
2015-06-29 downloaded from the CCDC.
;
_cell_angle_alpha 90.00
_cell_angle_beta 90.00
_cell_angle_gamma 90.00
_cell_formula_units_Z 2
_cell_length_a 13.9160(12)
_cell_length_b 13.9160(12)
_cell_length_c 21.142(4)
_cell_measurement_reflns_used 31404
_cell_measurement_temperature 100(1)
_cell_measurement_theta_max 26.1055
_cell_measurement_theta_min 2.4195
_cell_volume 4094.3(9)
_computing_cell_refinement 'SAINT (Bruker, 2005)'
_computing_data_collection 'APEX2 (Bruker, 2005)'
_computing_data_reduction SAINT
_computing_molecular_graphics SHELXTL
_computing_publication_material SHELXTL
_computing_structure_refinement 'SHELXL-97 (Sheldrick, 1997)'
_computing_structure_solution 'SHELXS-97 (Sheldrick, 1990)'
_diffrn_ambient_temperature 100(1)
_diffrn_measured_fraction_theta_full 0.999
_diffrn_measured_fraction_theta_max 0.999
_diffrn_measurement_device_type 'Bruker Apex2 CCD'
_diffrn_measurement_method '\w scans'
_diffrn_radiation_monochromator graphite
_diffrn_radiation_source 'fine-focus sealed tube'
_diffrn_radiation_type MoK\a
_diffrn_radiation_wavelength 0.71073
_diffrn_reflns_av_R_equivalents 0.0466
_diffrn_reflns_av_sigmaI/netI 0.0220
_diffrn_reflns_limit_h_max 17
_diffrn_reflns_limit_h_min -17
_diffrn_reflns_limit_k_max 14
_diffrn_reflns_limit_k_min -17
_diffrn_reflns_limit_l_max 26
_diffrn_reflns_limit_l_min -26
_diffrn_reflns_number 29346
_diffrn_reflns_theta_full 26.11
_diffrn_reflns_theta_max 26.11
_diffrn_reflns_theta_min 1.46
_exptl_absorpt_coefficient_mu 0.624
_exptl_absorpt_correction_T_max 0.940
_exptl_absorpt_correction_T_min 0.861
_exptl_absorpt_correction_type multi-scan
_exptl_absorpt_process_details '(SADABS; Sheldrick, 2003)'
_exptl_crystal_colour colourless
_exptl_crystal_density_diffrn 0.645
_exptl_crystal_density_method 'not measured'
_exptl_crystal_description cuboid-like
_exptl_crystal_F_000 808
_exptl_crystal_size_max 0.25
_exptl_crystal_size_mid 0.20
_exptl_crystal_size_min 0.10
_platon_squeeze_details
;
;
_refine_diff_density_max 0.561
_refine_diff_density_min -0.731
_refine_diff_density_rms 0.093
_refine_ls_extinction_method SHELXL
_refine_ls_goodness_of_fit_ref 1.054
_refine_ls_hydrogen_treatment mixed
_refine_ls_matrix_type full
_refine_ls_number_parameters 109
_refine_ls_number_reflns 2287
_refine_ls_number_restraints 93
_refine_ls_restrained_S_all 1.054
_refine_ls_R_factor_all 0.0695
_refine_ls_R_factor_gt 0.0628
_refine_ls_shift/su_max 0.039
_refine_ls_shift/su_mean 0.003
_refine_ls_structure_factor_coef Fsqd
_refine_ls_weighting_details 'calc w=1/[\s^2^(Fo^2^)+(0.0997P)^2^+11.3582P] where P=(Fo^2^+2Fc^2^)/3'
_refine_ls_weighting_scheme calc
_refine_ls_wR_factor_gt 0.1899
_refine_ls_wR_factor_ref 0.1944
_reflns_number_gt 2022
_reflns_number_total 2287
_reflns_threshold_expression >2sigma(I)
_cod_data_source_file c5ce01192b2.cif
_cod_data_source_block a
_cod_depositor_comments 'Adding full bibliography for 7221590--7221591.cif.'
_cod_original_cell_volume 4094.2(9)
_cod_database_code 7221590

loop_
_symmetry_equiv_pos_as_xyz
'x, y, z'
'-x, -y, z'
'-y, x, z+1/2'
'y, -x, z+1/2'
'-x, y, -z'
'x, -y, -z'
'y, x, -z+1/2'
'-y, -x, -z+1/2'
'-x, -y, -z'
'x, y, -z'
'y, -x, -z-1/2'
'-y, x, -z-1/2'
'x, -y, z'
'-x, y, z'
'-y, -x, z-1/2'
'y, x, z-1/2'

loop_
_atom_site_label
_atom_site_type_symbol
_atom_site_fract_x
_atom_site_fract_y
_atom_site_fract_z
_atom_site_U_iso_or_equiv
_atom_site_adp_type
_atom_site_occupancy
_atom_site_symmetry_multiplicity
_atom_site_calc_flag
_atom_site_refinement_flags
_atom_site_disorder_assembly
_atom_site_disorder_group
Zn1 Zn 0.5000 0.103341(19) 0.0000 0.02406(7) Uani 1 4 d S . .
Si1 Si 0.0000 0.0000 0.2500 0.0275(2) Uani 1 8 d SU . .
N1 N 0.5000 0.24608(14) 0.0000 0.0295(6) Uani 1 4 d SDU . .
C2 C 0.27483(13) 0.0000 0.12193(9) 0.0274(5) Uani 1 2 d SD . .
C5 C 0.11008(14) 0.0000 0.19912(9) 0.0318(5) Uani 1 2 d SDU . .
O1 O 0.39765(9) 0.07929(8) 0.06567(7) 0.0655(4) Uani 1 1 d . . .
C1 C 0.36405(15) 0.0000 0.08132(9) 0.0296(5) Uani 1 2 d S . .
C3 C 0.21576(18) 0.07877(19) 0.12468(14) 0.0380(8) Uani 0.4873(19) 1 d PDU A 1
H3A H 0.2311 0.1349 0.1003 0.046 Uiso 0.4873(19) 1 d PR A 1
C4 C 0.13567(19) 0.07754(19) 0.16307(12) 0.0379(7) Uani 0.4873(19) 1 d PDU A 1
H4A H 0.0951 0.1334 0.1640 0.045 Uiso 0.4873(19) 1 d PR A 1
C4' C 0.16707(18) 0.08283(19) 0.19251(15) 0.0434(8) Uani 0.5127(19) 1 d PDU A 2
H4'A H 0.1489 0.1403 0.2146 0.052 Uiso 0.5127(19) 1 d PR A 2
C3' C 0.2475(2) 0.08386(19) 0.15409(14) 0.0453(8) Uani 0.5127(19) 1 d PDU A 2
H3'A H 0.2851 0.1414 0.1499 0.054 Uiso 0.5127(19) 1 d PR A 2
C8 C 0.5000 0.44759(16) 0.0000 0.0376(8) Uani 1 4 d SD . .
C7 C 0.4142(2) 0.3965(2) 0.0000 0.0352(10) Uani 0.4873(19) 2 d SPDU A 1
H7A H 0.3543 0.4306 0.0000 0.042 Uiso 0.4873(19) 2 d SPR A 1
C6 C 0.4149(2) 0.2966(2) 0.0000 0.0331(10) Uani 0.4873(19) 2 d SPDU A 1
H6A H 0.3551 0.2621 0.0000 0.040 Uiso 0.4873(19) 2 d SPR A 1
C7' C 0.4287(3) 0.3974(2) 0.0318(3) 0.0494(15) Uani 0.2563(9) 1 d PDU . 2
H7'A H 0.3790 0.4316 0.0538 0.059 Uiso 0.2563(9) 1 d PR A 2
C6' C 0.4292(3) 0.2974(2) 0.0310(2) 0.0362(12) Uani 0.2563(9) 1 d PDU . 2
H6'A H 0.3797 0.2629 0.0530 0.043 Uiso 0.2563(9) 1 d PR A 2

loop_
_atom_site_aniso_label
_atom_site_aniso_U_11
_atom_site_aniso_U_22
_atom_site_aniso_U_33
_atom_site_aniso_U_23
_atom_site_aniso_U_13
_atom_site_aniso_U_12
Zn1 0.02862(14) 0.00859(11) 0.03497(15) 0.000 0.000 0.000
Si1 0.0290(3) 0.0290(3) 0.0246(5) 0.000 0.000 0.000
N1 0.0315(10) 0.0141(9) 0.0429(12) 0.000 0.000 0.000
C2 0.0278(9) 0.0265(8) 0.0280(8) 0.000 0.0068(8) 0.000
C5 0.0360(9) 0.0320(9) 0.0275(9) 0.000 -0.0012(8) 0.000
O1 0.0758(7) 0.0228(5) 0.0978(8) 0.0078(6) 0.0566(6) 0.0034(5)
C1 0.0294(9) 0.0270(9) 0.0325(9) 0.000 0.0010(8) 0.000
C3 0.0382(14) 0.0349(13) 0.0407(14) 0.0089(12) 0.0014(12) 0.0125(12)
C4 0.0375(13) 0.0361(13) 0.0400(14) 0.0169(12) 0.0008(12) 0.0138(12)
C4' 0.0415(14) 0.0332(13) 0.0555(16) -0.0057(13) 0.0139(13) 0.0065(11)
C3' 0.0431(14) 0.0314(14) 0.0614(17) -0.0047(13) 0.0172(13) -0.0057(12)
C8 0.0397(15) 0.0112(12) 0.0619(19) 0.000 0.000 0.000
C7 0.0320(18) 0.0221(15) 0.052(2) 0.000 0.000 0.0044(14)
C6 0.0256(16) 0.0218(15) 0.052(2) 0.000 0.000 -0.0074(14)
C7' 0.065(3) 0.035(2) 0.048(3) 0.000(2) 0.014(3) 0.018(2)
C6' 0.045(2) 0.036(2) 0.028(2) 0.008(2) 0.009(2) -0.009(2)

loop_
_atom_type_symbol
_atom_type_description
_atom_type_scat_dispersion_real
_atom_type_scat_dispersion_imag
_atom_type_scat_source
C C 0.0033 0.0016 'International Tables Vol C Tables 4.2.6.8 and 6.1.1.4'
H H 0.0000 0.0000 'International Tables Vol C Tables 4.2.6.8 and 6.1.1.4'
N N 0.0061 0.0033 'International Tables Vol C Tables 4.2.6.8 and 6.1.1.4'
O O 0.0106 0.0060 'International Tables Vol C Tables 4.2.6.8 and 6.1.1.4'
Si Si 0.0817 0.0704 'International Tables Vol C Tables 4.2.6.8 and 6.1.1.4'
Zn Zn 0.2839 1.4301 'International Tables Vol C Tables 4.2.6.8 and 6.1.1.4'

loop_
_geom_angle_atom_site_label_1
_geom_angle_atom_site_label_2
_geom_angle_atom_site_label_3
_geom_angle
_geom_angle_site_symmetry_1
_geom_angle_site_symmetry_3
N1 Zn1 O1 99.55(3) . 14_655
N1 Zn1 O1 99.55(3) . 10
O1 Zn1 O1 160.90(6) 14_655 10
N1 Zn1 O1 99.55(3) . 5_655
O1 Zn1 O1 87.00(8) 14_655 5_655
O1 Zn1 O1 89.85(8) 10 5_655
N1 Zn1 O1 99.55(3) . .
O1 Zn1 O1 89.85(8) 14_655 .
O1 Zn1 O1 87.00(8) 10 .
O1 Zn1 O1 160.90(6) 5_655 .
N1 Zn1 Zn1 180.0 . 9_655
O1 Zn1 Zn1 80.45(3) 14_655 9_655
O1 Zn1 Zn1 80.45(3) 10 9_655
O1 Zn1 Zn1 80.45(3) 5_655 9_655
O1 Zn1 Zn1 80.45(3) . 9_655
C5 Si1 C5 109.29(6) 2 12_556
C5 Si1 C5 109.84(12) 2 .
C5 Si1 C5 109.29(6) 12_556 .
C5 Si1 C5 109.29(6) 2 11_556
C5 Si1 C5 109.84(12) 12_556 11_556
C5 Si1 C5 109.29(6) . 11_556
C6 N1 C6 118.6(3) 5_655 .
C6 N1 C6' 28.8(2) 5_655 14_655
C6 N1 C6' 110.4(2) . 14_655
C6 N1 C6' 28.8(2) 5_655 5_655
C6 N1 C6' 110.4(2) . 5_655
C6' N1 C6' 56.7(4) 14_655 5_655
C6 N1 C6' 110.4(2) 5_655 10
C6 N1 C6' 28.8(2) . 10
C6' N1 C6' 117.8(3) 14_655 10
C6' N1 C6' 90.9(4) 5_655 10
C6 N1 C6' 110.4(2) 5_655 .
C6 N1 C6' 28.8(2) . .
C6' N1 C6' 90.9(4) 14_655 .
C6' N1 C6' 117.8(3) 5_655 .
C6' N1 C6' 56.7(4) 10 .
C6 N1 Zn1 120.68(14) 5_655 .
C6 N1 Zn1 120.68(14) . .
C6' N1 Zn1 121.11(17) 14_655 .
C6' N1 Zn1 121.11(17) 5_655 .
C6' N1 Zn1 121.11(17) 10 .
C6' N1 Zn1 121.11(17) . .
C3 C2 C3 106.1(3) 13 .
C3 C2 C3' 118.8(2) 13 .
C3 C2 C3' 32.04(17) . .
C3 C2 C3' 32.04(17) 13 13
C3 C2 C3' 118.8(2) . 13
C3' C2 C3' 112.6(3) . 13
C3 C2 C1 121.14(14) 13 .
C3 C2 C1 121.14(14) . .
C3' C2 C1 119.89(13) . .
C3' C2 C1 119.89(13) 13 .
C4 C5 C4 104.1(3) 13 .
C4 C5 C4' 116.4(2) 13 .
C4 C5 C4' 31.94(17) . .
C4 C5 C4' 31.94(17) 13 13
C4 C5 C4' 116.4(2) . 13
C4' C5 C4' 110.1(2) . 13
C4 C5 Si1 122.22(14) 13 .
C4 C5 Si1 122.22(14) . .
C4' C5 Si1 121.24(13) . .
C4' C5 Si1 121.24(13) 13 .
C1 O1 Zn1 126.59(12) . .
O1 C1 O1 125.1(2) 13 .
O1 C1 C2 117.43(10) 13 .
O1 C1 C2 117.43(10) . .
C2 C3 C4 120.0(2) . .
C5 C4 C3 123.2(2) . .
C3' C4' C5 121.6(2) . .
C4' C3' C2 119.7(2) . .
C7' C8 C7' 57.9(4) 10 .
C7' C8 C7' 119.5(4) 10 14_655
C7' C8 C7' 91.4(4) . 14_655
C7' C8 C7' 91.4(4) 10 5_655
C7' C8 C7' 119.5(4) . 5_655
C7' C8 C7' 57.9(4) 14_655 5_655
C7' C8 C7 29.2(2) 10 .
C7' C8 C7 29.2(2) . .
C7' C8 C7 110.9(2) 14_655 .
C7' C8 C7 110.9(2) 5_655 .
C7' C8 C7 110.9(2) 10 5_655
C7' C8 C7 110.9(2) . 5_655
C7' C8 C7 29.2(2) 14_655 5_655
C7' C8 C7 29.2(2) 5_655 5_655
C7 C8 C7 118.4(3) . 5_655
C7' C8 C8 120.23(18) 10 9_665
C7' C8 C8 120.23(18) . 9_665
C7' C8 C8 120.23(18) 14_655 9_665
C7' C8 C8 120.23(18) 5_655 9_665
C7 C8 C8 120.81(15) . 9_665
C7 C8 C8 120.81(15) 5_655 9_665
C8 C7 C6 120.4(3) . .
N1 C6 C7 121.1(3) . .
C7' C7' C8 61.0(2) 10 .
C7' C7' C6' 89.4(3) 10 .
C8 C7' C6' 119.6(4) . .
C7' C7' C6' 46.35(18) 10 10
C8 C7' C6' 91.6(3) . 10
C6' C7' C6' 43.0(3) . 10
C7' C7' C7' 90.000(1) 10 14_655
C8 C7' C7' 44.3(2) . 14_655
C6' C7' C7' 89.7(3) . 14_655
C6' C7' C7' 89.77(19) 10 14_655
C6' C6' N1 61.6(2) 10 .
C6' C6' C7' 90.6(3) 10 .
N1 C6' C7' 121.7(4) . .
C6' C6' C7' 46.35(18) 10 10
N1 C6' C7' 92.8(3) . 10
C7' C6' C7' 44.3(4) . 10
C6' C6' C6' 90.000(1) 10 14_655
N1 C6' C6' 44.57(18) . 14_655
C7' C6' C6' 90.3(3) . 14_655
C7' C6' C6' 90.23(19) 10 14_655

loop_
_geom_bond_atom_site_label_1
_geom_bond_atom_site_label_2
_geom_bond_distance
_geom_bond_site_symmetry_2
Zn1 N1 1.986(2) .
Zn1 O1 2.0169(13) 14_655
Zn1 O1 2.0169(13) 10
Zn1 O1 2.0169(13) 5_655
Zn1 O1 2.0169(13) .
Zn1 Zn1 2.8762(6) 9_655
Si1 C5 1.8719(19) 2
Si1 C5 1.8719(19) 12_556
Si1 C5 1.8719(19) .
Si1 C5 1.8719(19) 11_556
N1 C6 1.377(3) 5_655
N1 C6 1.377(3) .
N1 C6' 1.382(4) 14_655
N1 C6' 1.382(4) 5_655
N1 C6' 1.382(4) 10
N1 C6' 1.382(4) .
C2 C3 1.371(3) 13
C2 C3 1.371(3) .
C2 C3' 1.403(3) .
C2 C3' 1.403(3) 13
C2 C1 1.510(3) .
C5 C4 1.368(3) 13
C5 C4 1.368(3) .
C5 C4' 1.406(3) .
C5 C4' 1.406(3) 13
O1 C1 1.2432(15) .
C1 O1 1.2432(15) 13
C3 C4 1.379(4) .
C4' C3' 1.383(4) .
C8 C7' 1.387(4) 10
C8 C7' 1.387(4) .
C8 C7' 1.387(4) 14_655
C8 C7' 1.387(4) 5_655
C8 C7 1.390(3) .
C8 C7 1.390(3) 5_655
C8 C8 1.459(5) 9_665
C7 C6 1.390(4) .
C7' C7' 1.343(11) 10
C7' C6' 1.392(4) .
C7' C6' 1.924(6) 10
C7' C7' 1.985(9) 14_655
C6' C6' 1.313(10) 10
C6' C7' 1.924(6) 10
C6' C6' 1.969(9) 14_655

loop_
_platon_squeeze_void_nr
_platon_squeeze_void_average_x
_platon_squeeze_void_average_y
_platon_squeeze_void_average_z
_platon_squeeze_void_volume
_platon_squeeze_void_count_electrons
_platon_squeeze_void_content
1 -0.023 -0.011 -0.007 2512 915 ' '
